data_4328445
loop_
_publ_author_name
'Nabanita Kundu'
'Sk Md Towsif Abtab'
'Sanchita Kundu'
'Akira Endo'
'Simon J. Teat'
'Muktimoy Chaudhury'

_publ_section_title
;
 Triple-Stranded Helicates of Zinc(II) and Cadmium(II) Involving a New
 Redox-Active Multiring Nitrogenous Heterocyclic Ligand: Synthesis,
 Structure, and Electrochemical and Photophysical Properties
;
_journal_name_full 'Inorganic Chemistry'
_journal_page_first 2652
_journal_page_last 2661
_journal_paper_doi 10.1021/ic202595p
_journal_volume 51
_journal_year 2012
_chemical_formula_sum 'C72 H51 Cd2 Cl4 N18 O17.5'
_chemical_formula_weight 1814.91
_chemical_name_systematic
;
 ?
;
_space_group_IT_number 2
_symmetry_cell_setting triclinic
_symmetry_space_group_name_Hall '-P 1'
_symmetry_space_group_name_H-M 'P -1'
_atom_sites_solution_hydrogens geom
_atom_sites_solution_primary direct
_atom_sites_solution_secondary difmap
_audit_creation_method SHELXL-97
_cell_angle_alpha 91.733(2)
_cell_angle_beta 96.585(3)
_cell_angle_gamma 106.162(2)
_cell_formula_units_Z 2
_cell_length_a 10.9650(15)
_cell_length_b 15.101(2)
_cell_length_c 22.596(3)
_cell_measurement_reflns_used 7140
_cell_measurement_temperature 193(2)
_cell_measurement_theta_max 25.15
_cell_measurement_theta_min 2.23
_cell_volume 3562.3(8)
_computing_cell_refinement 'Bruker SAINT v7.23a'
_computing_data_collection 'Bruker APEX 2'
_computing_data_reduction 'Bruker SAINT v7.23a'
_computing_molecular_graphics 'Bruker SHELXTL'
_computing_publication_material 'Bruker SHELXTL & local programs'
_computing_structure_refinement 'Bruker SHELXTL'
_computing_structure_solution 'Bruker SHELXTL'
_diffrn_ambient_temperature 193(2)
_diffrn_measured_fraction_theta_full 0.996
_diffrn_measured_fraction_theta_max 0.996
_diffrn_measurement_device_type 'Bruker Platinum 200 CCD diffractometer'
_diffrn_measurement_method '\w rotation with narrow frames'
_diffrn_radiation_monochromator 'silicon 111'
_diffrn_radiation_source 'Advanced Light Source station 11.3.1'
_diffrn_radiation_type synchrotron
_diffrn_radiation_wavelength 0.77490
_diffrn_reflns_av_R_equivalents 0.0629
_diffrn_reflns_av_sigmaI/netI 0.0730
_diffrn_reflns_limit_h_max 12
_diffrn_reflns_limit_h_min -12
_diffrn_reflns_limit_k_max 16
_diffrn_reflns_limit_k_min -16
_diffrn_reflns_limit_l_max 25
_diffrn_reflns_limit_l_min -25
_diffrn_reflns_number 26166
_diffrn_reflns_theta_full 25.63
_diffrn_reflns_theta_max 25.63
_diffrn_reflns_theta_min 1.53
_diffrn_standards_number 0
_exptl_absorpt_coefficient_mu 1.038
_exptl_absorpt_correction_T_max 0.94
_exptl_absorpt_correction_T_min 0.69
_exptl_absorpt_correction_type multi-scan
_exptl_absorpt_process_details 'SADABS 2004/1 Bruker AXS Madison WI, US'
_exptl_crystal_colour yellow
_exptl_crystal_density_diffrn 1.692
_exptl_crystal_description needle
_exptl_crystal_F_000 1826
_exptl_crystal_size_max 0.30
_exptl_crystal_size_mid 0.02
_exptl_crystal_size_min 0.01
_refine_diff_density_max 1.667
_refine_diff_density_min -0.806
_refine_diff_density_rms 0.124
_refine_ls_extinction_method none
_refine_ls_goodness_of_fit_ref 1.072
_refine_ls_hydrogen_treatment constr
_refine_ls_matrix_type full
_refine_ls_number_parameters 1108
_refine_ls_number_reflns 10350
_refine_ls_number_restraints 1096
_refine_ls_restrained_S_all 1.170
_refine_ls_R_factor_all 0.1017
_refine_ls_R_factor_gt 0.0729
_refine_ls_shift/su_max 0.000
_refine_ls_shift/su_mean 0.000
_refine_ls_structure_factor_coef Fsqd
_refine_ls_weighting_details 'calc w=1/[\s^2^(Fo^2^)+(0.1040P)^2^+8.2966P] where P=(Fo^2^+2Fc^2^)/3'
_refine_ls_weighting_scheme calc
_refine_ls_wR_factor_gt 0.1859
_refine_ls_wR_factor_ref 0.2011
_reflns_number_gt 7312
_reflns_number_total 10350
_reflns_threshold_expression I>2\s(I)
_cod_data_source_file ic202595p_si_002_3.cif
_cod_data_source_block 3
_cod_original_formula_sum 'C72 H51 Cd2 Cl4 N18 O17.50'
_cod_database_code 4328445

loop_
_symmetry_equiv_pos_as_xyz
'x, y, z'
'-x, -y, -z'

loop_
_atom_site_label
_atom_site_type_symbol
_atom_site_fract_x
_atom_site_fract_y
_atom_site_fract_z
_atom_site_U_iso_or_equiv
_atom_site_adp_type
_atom_site_occupancy
_atom_site_symmetry_multiplicity
_atom_site_calc_flag
_atom_site_refinement_flags
_atom_site_disorder_assembly
_atom_site_disorder_group
Cd1 Cd 0.11518(6) 0.29584(5) 0.30422(3) 0.0508(2) Uani 1 1 d . . .
Cd2 Cd 0.38571(7) 0.25274(5) 0.20674(3) 0.0511(2) Uani 1 1 d . . .
O1W O 0.0158(9) 0.3461(7) 0.3873(4) 0.092(3) Uani 1 1 d . . .
N1 N 0.1342(8) 0.1838(6) 0.3727(4) 0.058(2) Uani 1 1 d . . .
C1 C 0.1646(11) 0.2084(9) 0.4311(5) 0.073(3) Uani 1 1 d . . .
H1A H 0.1718 0.2703 0.4440 0.087 Uiso 1 1 calc R . .
C2 C 0.1859(13) 0.1487(9) 0.4734(5) 0.082(4) Uani 1 1 d . . .
H2A H 0.2036 0.1683 0.5146 0.099 Uiso 1 1 calc R . .
C3 C 0.1811(13) 0.0608(10) 0.4550(6) 0.089(4) Uani 1 1 d . . .
H3A H 0.1974 0.0189 0.4833 0.107 Uiso 1 1 calc R . .
C4 C 0.1523(11) 0.0329(9) 0.3948(6) 0.078(3) Uani 1 1 d . . .
H4A H 0.1500 -0.0278 0.3813 0.093 Uiso 1 1 calc R . .
C5 C 0.1267(10) 0.0959(7) 0.3540(5) 0.061(3) Uani 1 1 d . . .
C6 C 0.0914(10) 0.0728(7) 0.2912(5) 0.059(3) Uani 1 1 d . . .
N3 N 0.0178(7) -0.0114(5) 0.2656(4) 0.054(2) Uani 1 1 d . . .
C7 C -0.0485(12) -0.0916(8) 0.2911(6) 0.075(3) Uani 1 1 d . . .
H7A H -0.0443 -0.0947 0.3332 0.089 Uiso 1 1 calc R . .
C8 C -0.1177(15) -0.1635(9) 0.2542(7) 0.096(4) Uani 1 1 d . . .
H8A H -0.1615 -0.2185 0.2709 0.115 Uiso 1 1 calc R . .
C9 C -0.1281(13) -0.1609(8) 0.1928(6) 0.085(4) Uani 1 1 d . . .
H9A H -0.1787 -0.2134 0.1682 0.101 Uiso 1 1 calc R . .
C10 C -0.0666(12) -0.0839(7) 0.1679(5) 0.071(3) Uani 1 1 d . . .
H10A H -0.0718 -0.0823 0.1257 0.085 Uiso 1 1 calc R . .
C11 C 0.0055(9) -0.0058(7) 0.2050(5) 0.056(2) Uani 1 1 d . . .
C12 C 0.0726(9) 0.0851(7) 0.1953(4) 0.053(2) Uani 1 1 d . . .
N2 N 0.1240(7) 0.1326(6) 0.2487(4) 0.057(2) Uani 1 1 d . . .
C13 C 0.1001(9) 0.1267(7) 0.1394(5) 0.056(3) Uani 1 1 d . . .
C14 C 0.0295(10) 0.1142(7) 0.0834(5) 0.057(3) Uani 1 1 d . . .
C15 C -0.0956(10) 0.0656(7) 0.0584(5) 0.064(3) Uani 1 1 d . . .
H15A H -0.1520 0.0282 0.0826 0.076 Uiso 1 1 calc R . .
C16 C -0.1362(12) 0.0715(9) 0.0006(5) 0.076(3) Uani 1 1 d . . .
H16A H -0.2206 0.0380 -0.0161 0.091 Uiso 1 1 calc R . .
C17 C -0.0536(11) 0.1272(10) -0.0348(5) 0.082(4) Uani 1 1 d . . .
H17A H -0.0833 0.1310 -0.0755 0.098 Uiso 1 1 calc R . .
C18 C 0.0657(11) 0.1751(8) -0.0132(5) 0.067(3) Uani 1 1 d . . .
H18A H 0.1208 0.2108 -0.0386 0.081 Uiso 1 1 calc R . .
N4 N 0.1086(8) 0.1723(5) 0.0468(4) 0.053(2) Uani 1 1 d . . .
C19 C 0.2218(9) 0.2171(7) 0.0818(4) 0.051(2) Uani 1 1 d . . .
N5 N 0.2148(7) 0.1909(5) 0.1369(4) 0.0513(19) Uani 1 1 d . . .
C20 C 0.3339(9) 0.2819(7) 0.0648(4) 0.053(2) Uani 1 1 d . . .
C21 C 0.3451(12) 0.3271(8) 0.0115(5) 0.071(3) Uani 1 1 d . . .
H21A H 0.2720 0.3190 -0.0173 0.086 Uiso 1 1 calc R . .
C22 C 0.4596(13) 0.3821(8) 0.0011(6) 0.077(3) Uani 1 1 d . . .
H22A H 0.4674 0.4109 -0.0356 0.093 Uiso 1 1 calc R . .
C23 C 0.5645(13) 0.3967(9) 0.0430(6) 0.080(3) Uani 1 1 d . . .
H23A H 0.6462 0.4338 0.0358 0.096 Uiso 1 1 calc R . .
C24 C 0.5472(11) 0.3551(8) 0.0965(5) 0.069(3) Uani 1 1 d . . .
H24A H 0.6183 0.3680 0.1269 0.083 Uiso 1 1 calc R . .
N6 N 0.4379(8) 0.2987(6) 0.1077(4) 0.058(2) Uani 1 1 d . . .
N7 N -0.1067(7) 0.2031(6) 0.2721(4) 0.055(2) Uani 1 1 d . . .
C25 C -0.1673(10) 0.1357(8) 0.3047(5) 0.070(3) Uani 1 1 d . . .
H25A H -0.1418 0.1408 0.3466 0.084 Uiso 1 1 calc R . .
C26 C -0.2640(11) 0.0600(9) 0.2809(6) 0.078(3) Uani 1 1 d . . .
H26A H -0.3063 0.0144 0.3055 0.094 Uiso 1 1 calc R . .
C27 C -0.2979(10) 0.0526(8) 0.2194(6) 0.077(3) Uani 1 1 d . . .
H27A H -0.3610 -0.0006 0.2009 0.092 Uiso 1 1 calc R . .
C28 C -0.2409(9) 0.1211(7) 0.1858(5) 0.063(3) Uani 1 1 d . . .
H28A H -0.2674 0.1188 0.1441 0.075 Uiso 1 1 calc R . .
C29 C -0.1421(8) 0.1954(7) 0.2138(5) 0.053(2) Uani 1 1 d . . .
C30 C -0.0610(8) 0.2673(6) 0.1810(4) 0.047(2) Uani 1 1 d . . .
N9 N -0.0815(7) 0.2931(5) 0.1244(3) 0.0484(19) Uani 1 1 d . . .
C31 C -0.1889(9) 0.2696(7) 0.0813(5) 0.059(3) Uani 1 1 d . . .
H31A H -0.2673 0.2300 0.0905 0.070 Uiso 1 1 calc R . .
C32 C -0.1823(10) 0.3021(9) 0.0277(5) 0.070(3) Uani 1 1 d . . .
H32A H -0.2559 0.2853 -0.0014 0.084 Uiso 1 1 calc R . .
C33 C -0.0658(11) 0.3619(8) 0.0132(5) 0.065(3) Uani 1 1 d . . .
H33A H -0.0603 0.3817 -0.0262 0.078 Uiso 1 1 calc R . .
C34 C 0.0361(10) 0.3904(7) 0.0553(5) 0.056(2) Uani 1 1 d . . .
H34A H 0.1126 0.4328 0.0462 0.067 Uiso 1 1 calc R . .
C35 C 0.0300(9) 0.3580(7) 0.1125(4) 0.051(2) Uani 1 1 d . . .
C36 C 0.1138(8) 0.3690(6) 0.1650(4) 0.044(2) Uani 1 1 d . . .
N8 N 0.0567(7) 0.3130(5) 0.2057(3) 0.0479(18) Uani 1 1 d . . .
C37 C 0.2460(8) 0.4272(6) 0.1770(4) 0.046(2) Uani 1 1 d . . .
C38 C 0.2971(9) 0.5175(6) 0.1651(4) 0.047(2) Uani 1 1 d . . .
C39 C 0.2465(10) 0.5867(7) 0.1387(5) 0.059(3) Uani 1 1 d . . .
H39A H 0.1577 0.5739 0.1251 0.071 Uiso 1 1 calc R . .
C40 C 0.3275(11) 0.6701(8) 0.1334(5) 0.069(3) Uani 1 1 d . . .
H40A H 0.2956 0.7165 0.1153 0.082 Uiso 1 1 calc R . .
C41 C 0.4601(12) 0.6904(8) 0.1546(5) 0.072(3) Uani 1 1 d . . .
H41A H 0.5153 0.7499 0.1498 0.087 Uiso 1 1 calc R . .
C42 C 0.5092(11) 0.6270(7) 0.1813(5) 0.066(3) Uani 1 1 d . . .
H42A H 0.5983 0.6405 0.1944 0.079 Uiso 1 1 calc R . .
N10 N 0.4260(7) 0.5412(5) 0.1892(3) 0.0504(19) Uani 1 1 d . . .
C43 C 0.4453(9) 0.4647(6) 0.2150(4) 0.047(2) Uani 1 1 d . . .
N11 N 0.3399(6) 0.3946(5) 0.2076(3) 0.0414(17) Uani 1 1 d . . .
C44 C 0.5655(8) 0.4561(7) 0.2480(4) 0.050(2) Uani 1 1 d . . .
C45 C 0.6536(9) 0.5268(8) 0.2820(5) 0.065(3) Uani 1 1 d . . .
H45A H 0.6422 0.5869 0.2836 0.077 Uiso 1 1 calc R . .
C46 C 0.7602(11) 0.5100(10) 0.3141(5) 0.080(4) Uani 1 1 d . . .
H46A H 0.8240 0.5584 0.3372 0.096 Uiso 1 1 calc R . .
C47 C 0.7701(10) 0.4216(11) 0.3114(6) 0.082(4) Uani 1 1 d . . .
H47A H 0.8409 0.4076 0.3334 0.099 Uiso 1 1 calc R . .
C48 C 0.6787(10) 0.3537(9) 0.2774(5) 0.070(3) Uani 1 1 d . . .
H48A H 0.6876 0.2929 0.2757 0.084 Uiso 1 1 calc R . .
N12 N 0.5752(7) 0.3700(6) 0.2458(4) 0.057(2) Uani 1 1 d . . .
N13 N 0.1606(7) 0.4640(6) 0.3059(4) 0.056(2) Uani 1 1 d . . .
C49 C 0.0840(11) 0.5079(8) 0.2768(5) 0.064(3) Uani 1 1 d . . .
H49A H 0.0012 0.4727 0.2589 0.077 Uiso 1 1 calc R . .
C50 C 0.1207(13) 0.6032(9) 0.2714(6) 0.084(4) Uani 1 1 d . . .
H50A H 0.0624 0.6334 0.2530 0.100 Uiso 1 1 calc R . .
C51 C 0.2442(16) 0.6521(9) 0.2937(7) 0.101(5) Uani 1 1 d . . .
H51A H 0.2741 0.7165 0.2889 0.122 Uiso 1 1 calc R . .
C52 C 0.3242(12) 0.6068(8) 0.3230(6) 0.082(4) Uani 1 1 d . . .
H52A H 0.4100 0.6394 0.3381 0.098 Uiso 1 1 calc R . .
C53 C 0.2778(9) 0.5135(7) 0.3302(4) 0.053(2) Uani 1 1 d . . .
C54 C 0.3576(9) 0.4573(7) 0.3581(4) 0.049(2) Uani 1 1 d . . .
N15 N 0.4657(7) 0.4874(5) 0.3969(3) 0.0519(19) Uani 1 1 d . . .
C55 C 0.5269(11) 0.5731(7) 0.4270(5) 0.067(3) Uani 1 1 d . . .
H55A H 0.4904 0.6230 0.4221 0.080 Uiso 1 1 calc R . .
C56 C 0.6350(12) 0.5847(9) 0.4621(6) 0.083(4) Uani 1 1 d . . .
H56A H 0.6762 0.6428 0.4830 0.099 Uiso 1 1 calc R . .
C57 C 0.6922(11) 0.5084(9) 0.4690(5) 0.082(4) Uani 1 1 d . . .
H57A H 0.7719 0.5176 0.4934 0.098 Uiso 1 1 calc R . .
C58 C 0.6332(10) 0.4264(8) 0.4414(5) 0.062(3) Uani 1 1 d . . .
H58A H 0.6712 0.3772 0.4459 0.074 Uiso 1 1 calc R . .
C59 C 0.5160(9) 0.4115(6) 0.4058(4) 0.050(2) Uani 1 1 d . . .
C60 C 0.4307(8) 0.3398(6) 0.3722(4) 0.048(2) Uani 1 1 d . . .
N14 N 0.3321(7) 0.3679(5) 0.3436(3) 0.0468(18) Uani 1 1 d . . .
C61 C 0.4388(8) 0.2463(7) 0.3592(4) 0.051(2) Uani 1 1 d . . .
C62 C 0.4835(9) 0.1889(7) 0.3978(4) 0.051(2) Uani 1 1 d . . .
C63 C 0.5294(10) 0.1928(8) 0.4585(5) 0.065(3) Uani 1 1 d . . .
H63A H 0.5273 0.2427 0.4847 0.078 Uiso 1 1 calc R . .
C64 C 0.5770(12) 0.1242(9) 0.4794(5) 0.079(3) Uani 1 1 d . . .
H64A H 0.6138 0.1282 0.5199 0.095 Uiso 1 1 calc R . .
C65 C 0.5722(12) 0.0464(8) 0.4412(5) 0.075(3) Uani 1 1 d . . .
H65A H 0.6071 -0.0005 0.4564 0.090 Uiso 1 1 calc R . .
C66 C 0.5198(11) 0.0381(8) 0.3844(5) 0.069(3) Uani 1 1 d . . .
H66A H 0.5139 -0.0154 0.3598 0.083 Uiso 1 1 calc R . .
N16 N 0.4734(8) 0.1094(5) 0.3614(4) 0.054(2) Uani 1 1 d . . .
C67 C 0.4238(8) 0.1212(6) 0.3047(4) 0.047(2) Uani 1 1 d . . .
N17 N 0.4053(7) 0.2047(5) 0.3036(3) 0.0467(18) Uani 1 1 d . . .
C68 C 0.3978(9) 0.0575(7) 0.2522(4) 0.055(2) Uani 1 1 d . . .
C69 C 0.3585(11) -0.0373(7) 0.2532(5) 0.066(3) Uani 1 1 d . . .
H69A H 0.3465 -0.0661 0.2897 0.079 Uiso 1 1 calc R . .
C70 C 0.3371(12) -0.0890(8) 0.2001(6) 0.075(3) Uani 1 1 d . . .
H70A H 0.3080 -0.1545 0.1998 0.090 Uiso 1 1 calc R . .
C71 C 0.3570(11) -0.0476(8) 0.1475(5) 0.071(3) Uani 1 1 d . . .
H71A H 0.3481 -0.0829 0.1109 0.085 Uiso 1 1 calc R . .
C72 C 0.3906(10) 0.0482(8) 0.1500(5) 0.067(3) Uani 1 1 d . . .
H72A H 0.3997 0.0782 0.1137 0.080 Uiso 1 1 calc R . .
N18 N 0.4110(7) 0.1011(5) 0.2017(4) 0.0513(19) Uani 1 1 d . . .
Cl1 Cl 0.5785(3) 0.88894(19) 0.04536(12) 0.0679(7) Uani 1 1 d D . .
O11 O 0.6630(8) 0.8493(7) 0.0819(4) 0.116(4) Uani 1 1 d D . .
O12 O 0.4504(6) 0.8349(5) 0.0471(4) 0.093(3) Uani 1 1 d D . .
O13 O 0.6110(10) 0.8891(6) -0.0133(3) 0.102(3) Uani 1 1 d D . .
O14 O 0.5946(8) 0.9809(4) 0.0677(4) 0.094(3) Uani 1 1 d D . .
Cl2 Cl 0.6137(3) 0.81614(18) 0.35920(13) 0.0685(7) Uani 1 1 d D . .
O21 O 0.6510(9) 0.7379(5) 0.3413(4) 0.103(3) Uani 1 1 d D . .
O22 O 0.7213(7) 0.8905(5) 0.3822(4) 0.089(2) Uani 1 1 d D . .
O23 O 0.5480(8) 0.8454(6) 0.3091(3) 0.099(3) Uani 1 1 d D . .
O24 O 0.5319(9) 0.7918(6) 0.4042(4) 0.102(3) Uani 1 1 d D . .
Cl3 Cl -0.1403(3) 0.5798(3) 0.13238(16) 0.0925(10) Uani 1 1 d DU . .
O31 O -0.2564(10) 0.6010(11) 0.1376(7) 0.108(4) Uani 0.60 1 d PDU A 1
O32 O -0.1500(14) 0.5512(11) 0.0693(4) 0.111(4) Uani 0.60 1 d PDU A 1
O33 O -0.1356(17) 0.4997(8) 0.1628(6) 0.104(5) Uani 0.60 1 d PDU A 1
O34 O -0.0306(11) 0.6551(9) 0.1470(7) 0.108(5) Uani 0.60 1 d PDU A 1
O31' O -0.2330(18) 0.6004(16) 0.0911(9) 0.122(6) Uani 0.40 1 d PDU A 2
O32' O -0.1634(19) 0.6070(14) 0.1912(5) 0.100(5) Uani 0.40 1 d PDU A 2
O33' O -0.143(3) 0.4863(7) 0.1323(10) 0.118(7) Uani 0.40 1 d PDU A 2
O34' O -0.0155(13) 0.6365(16) 0.1256(10) 0.111(7) Uani 0.40 1 d PDU A 2
Cl4 Cl -0.0882(6) 0.2537(4) 0.5259(3) 0.0899(18) Uani 0.50 1 d PDU B 1
O41 O -0.0965(19) 0.1701(9) 0.5543(9) 0.140(7) Uani 0.50 1 d PDU B 1
O42 O 0.0388(10) 0.3130(10) 0.5350(7) 0.100(5) Uani 0.50 1 d PDU B 1
O43 O -0.1740(14) 0.2981(11) 0.5476(8) 0.114(5) Uani 0.50 1 d PDU B 1
O44 O -0.1233(16) 0.2319(13) 0.4632(4) 0.126(7) Uani 0.50 1 d PDU B 1
Cl4' Cl -0.0961(8) 0.3740(6) 0.5548(4) 0.117(2) Uani 0.50 1 d PDU C 2
O41' O -0.0382(12) 0.4724(7) 0.5653(7) 0.079(4) Uani 0.50 1 d PDU C 2
O42' O -0.0364(19) 0.3252(13) 0.5962(8) 0.150(7) Uani 0.50 1 d PDU C 2
O43' O -0.2275(11) 0.3535(14) 0.5645(9) 0.146(6) Uani 0.50 1 d PDU C 2
O44' O -0.094(2) 0.3421(13) 0.4953(6) 0.143(6) Uani 0.50 1 d PDU C 2
O2W O -0.2729(18) 0.1574(11) 0.6296(7) 0.085(5) Uani 0.50 1 d P . .

loop_
_atom_site_aniso_label
_atom_site_aniso_U_11
_atom_site_aniso_U_22
_atom_site_aniso_U_33
_atom_site_aniso_U_23
_atom_site_aniso_U_13
_atom_site_aniso_U_12
Cd1 0.0449(4) 0.0499(4) 0.0577(5) 0.0045(3) -0.0005(3) 0.0165(3)
Cd2 0.0504(4) 0.0486(4) 0.0587(5) 0.0027(3) 0.0026(3) 0.0230(3)
O1W 0.102(7) 0.106(7) 0.085(6) 0.012(5) 0.028(5) 0.050(5)
N1 0.056(5) 0.058(5) 0.058(5) 0.009(4) 0.000(4) 0.013(4)
C1 0.077(8) 0.073(8) 0.061(7) 0.000(6) -0.003(6) 0.014(6)
C2 0.106(10) 0.072(8) 0.056(7) 0.005(6) -0.017(6) 0.015(7)
C3 0.096(10) 0.086(10) 0.086(10) 0.027(8) -0.001(7) 0.029(8)
C4 0.076(8) 0.067(8) 0.091(9) 0.017(6) -0.001(7) 0.026(6)
C5 0.056(6) 0.052(6) 0.076(8) 0.014(5) 0.004(5) 0.017(5)
C6 0.054(6) 0.056(7) 0.073(7) 0.007(6) 0.007(5) 0.026(5)
N3 0.049(5) 0.042(5) 0.072(6) 0.005(4) 0.008(4) 0.013(4)
C7 0.082(8) 0.059(7) 0.079(8) 0.005(6) 0.018(6) 0.011(6)
C8 0.125(12) 0.052(8) 0.103(11) 0.009(7) 0.037(9) 0.004(7)
C9 0.100(10) 0.058(8) 0.089(10) -0.006(6) 0.013(7) 0.012(7)
C10 0.090(8) 0.045(6) 0.078(8) -0.002(5) 0.020(6) 0.015(6)
C11 0.049(6) 0.048(6) 0.071(7) 0.005(5) 0.012(5) 0.010(5)
C12 0.042(5) 0.060(6) 0.060(6) -0.001(5) 0.003(5) 0.019(5)
N2 0.050(5) 0.053(5) 0.067(6) 0.011(4) 0.002(4) 0.014(4)
C13 0.054(6) 0.046(6) 0.071(7) -0.003(5) 0.003(5) 0.023(5)
C14 0.057(6) 0.058(6) 0.064(7) -0.006(5) 0.003(5) 0.029(5)
C15 0.054(6) 0.053(6) 0.080(8) -0.009(5) 0.000(6) 0.013(5)
C16 0.064(7) 0.077(8) 0.075(8) -0.007(6) -0.007(6) 0.009(6)
C17 0.064(8) 0.112(10) 0.064(7) -0.011(7) -0.005(6) 0.023(7)
C18 0.072(8) 0.066(7) 0.065(7) 0.000(5) 0.013(6) 0.021(6)
N4 0.056(5) 0.050(5) 0.056(5) -0.007(4) 0.004(4) 0.021(4)
C19 0.053(6) 0.050(6) 0.052(6) -0.006(5) 0.002(5) 0.024(5)
N5 0.051(5) 0.041(4) 0.065(6) -0.002(4) 0.001(4) 0.021(4)
C20 0.057(6) 0.055(6) 0.052(6) -0.002(5) 0.004(5) 0.023(5)
C21 0.082(8) 0.056(7) 0.071(8) 0.002(6) 0.004(6) 0.013(6)
C22 0.102(10) 0.067(8) 0.068(8) 0.015(6) 0.021(7) 0.026(7)
C23 0.082(9) 0.073(8) 0.091(9) 0.017(7) 0.035(8) 0.022(7)
C24 0.063(7) 0.067(7) 0.085(8) 0.001(6) 0.018(6) 0.026(6)
N6 0.055(5) 0.057(5) 0.067(5) 0.006(4) 0.016(4) 0.021(4)
N7 0.047(5) 0.064(5) 0.055(5) 0.007(4) 0.004(4) 0.020(4)
C25 0.054(7) 0.084(8) 0.074(8) 0.016(6) 0.016(6) 0.020(6)
C26 0.051(7) 0.083(9) 0.102(10) 0.030(7) 0.014(7) 0.016(6)
C27 0.044(6) 0.063(7) 0.117(11) 0.005(7) 0.011(7) 0.006(5)
C28 0.043(5) 0.057(7) 0.086(8) 0.001(6) 0.009(5) 0.011(5)
C29 0.034(5) 0.055(6) 0.074(7) 0.004(5) 0.008(5) 0.021(5)
C30 0.042(5) 0.050(5) 0.050(6) -0.002(4) 0.001(4) 0.018(4)
N9 0.040(4) 0.048(5) 0.058(5) -0.005(4) -0.001(4) 0.018(4)
C31 0.043(5) 0.058(6) 0.073(7) -0.003(5) -0.002(5) 0.017(5)
C32 0.054(7) 0.093(9) 0.062(7) 0.000(6) -0.009(5) 0.026(6)
C33 0.074(8) 0.067(7) 0.062(7) 0.008(5) -0.001(6) 0.034(6)
C34 0.054(6) 0.054(6) 0.066(7) 0.003(5) 0.002(5) 0.025(5)
C35 0.049(6) 0.057(6) 0.053(6) 0.002(5) 0.008(5) 0.024(5)
C36 0.039(5) 0.032(5) 0.061(6) -0.003(4) 0.001(4) 0.014(4)
N8 0.040(4) 0.046(4) 0.056(5) 0.001(4) 0.004(4) 0.011(4)
C37 0.039(5) 0.052(6) 0.049(5) -0.002(4) 0.002(4) 0.019(4)
C38 0.048(5) 0.035(5) 0.062(6) 0.003(4) 0.008(4) 0.015(4)
C39 0.060(6) 0.053(6) 0.070(7) 0.008(5) 0.005(5) 0.028(5)
C40 0.083(8) 0.059(7) 0.070(7) 0.015(5) 0.008(6) 0.029(6)
C41 0.088(9) 0.048(6) 0.078(8) 0.014(5) 0.014(7) 0.011(6)
C42 0.062(7) 0.058(7) 0.073(7) 0.009(5) 0.010(5) 0.010(5)
N10 0.043(4) 0.048(5) 0.060(5) 0.004(4) 0.008(4) 0.012(4)
C43 0.050(6) 0.045(5) 0.053(6) -0.003(4) 0.007(4) 0.026(5)
N11 0.030(4) 0.037(4) 0.057(5) 0.001(3) 0.001(3) 0.012(3)
C44 0.032(5) 0.061(6) 0.055(6) 0.002(5) 0.004(4) 0.010(4)
C45 0.049(6) 0.076(8) 0.066(7) 0.007(6) 0.007(5) 0.013(5)
C46 0.052(7) 0.097(10) 0.073(8) 0.010(7) -0.005(6) -0.002(7)
C47 0.037(6) 0.120(12) 0.087(9) 0.028(8) 0.000(6) 0.018(7)
C48 0.048(6) 0.092(9) 0.079(8) 0.021(6) 0.008(6) 0.034(6)
N12 0.043(4) 0.062(6) 0.071(6) 0.008(4) 0.007(4) 0.024(4)
N13 0.048(5) 0.063(5) 0.065(5) 0.000(4) 0.006(4) 0.029(4)
C49 0.065(7) 0.072(8) 0.066(7) -0.002(5) 0.002(5) 0.041(6)
C50 0.086(9) 0.078(9) 0.092(9) 0.003(7) -0.012(7) 0.041(7)
C51 0.131(13) 0.056(8) 0.118(11) 0.004(7) -0.027(10) 0.045(8)
C52 0.074(8) 0.062(8) 0.106(10) 0.003(6) -0.017(7) 0.022(6)
C53 0.055(6) 0.047(6) 0.061(6) -0.001(4) 0.004(5) 0.024(5)
C54 0.047(5) 0.053(6) 0.049(5) -0.003(4) 0.003(4) 0.020(4)
N15 0.050(5) 0.050(5) 0.055(5) -0.003(4) 0.001(4) 0.016(4)
C55 0.071(7) 0.048(6) 0.074(7) -0.002(5) -0.001(6) 0.008(5)
C56 0.076(8) 0.070(8) 0.085(9) -0.009(6) -0.016(7) 0.006(7)
C57 0.058(7) 0.098(10) 0.071(8) -0.003(7) -0.017(6) 0.002(7)
C58 0.051(6) 0.062(7) 0.064(7) -0.001(5) -0.005(5) 0.009(5)
C59 0.051(6) 0.046(6) 0.055(6) -0.002(4) 0.006(5) 0.018(5)
C60 0.045(5) 0.052(6) 0.052(6) 0.005(4) 0.007(4) 0.021(4)
N14 0.045(4) 0.046(5) 0.049(4) -0.004(3) -0.003(3) 0.017(4)
C61 0.038(5) 0.059(6) 0.058(6) 0.004(5) 0.001(4) 0.018(4)
C62 0.051(6) 0.051(6) 0.055(6) 0.001(5) 0.002(5) 0.024(5)
C63 0.070(7) 0.062(7) 0.064(7) -0.002(5) -0.004(5) 0.029(6)
C64 0.096(9) 0.087(9) 0.063(7) 0.004(6) -0.006(6) 0.046(7)
C65 0.094(9) 0.079(8) 0.066(8) 0.011(6) 0.000(6) 0.053(7)
C66 0.089(8) 0.068(7) 0.067(7) 0.010(6) 0.012(6) 0.047(6)
N16 0.059(5) 0.050(5) 0.061(5) 0.005(4) 0.008(4) 0.027(4)
C67 0.045(5) 0.037(5) 0.060(6) 0.003(4) 0.005(4) 0.015(4)
N17 0.046(4) 0.048(5) 0.047(5) 0.003(4) 0.005(3) 0.017(4)
C68 0.049(6) 0.066(7) 0.058(6) 0.001(5) 0.007(5) 0.031(5)
C69 0.077(7) 0.053(7) 0.068(7) 0.002(5) 0.004(6) 0.022(5)
C70 0.087(8) 0.051(7) 0.089(9) -0.008(6) 0.001(7) 0.029(6)
C71 0.080(8) 0.076(8) 0.067(7) -0.008(6) 0.004(6) 0.045(6)
C72 0.060(7) 0.081(8) 0.068(7) 0.004(6) 0.000(5) 0.038(6)
N18 0.056(5) 0.053(5) 0.052(5) -0.002(4) 0.007(4) 0.027(4)
Cl1 0.0647(16) 0.0643(17) 0.0715(18) 0.0001(13) 0.0105(13) 0.0130(13)
O11 0.081(6) 0.130(9) 0.132(8) 0.039(7) -0.013(6) 0.027(6)
O12 0.067(5) 0.063(5) 0.136(8) -0.011(5) 0.009(5) 0.002(4)
O13 0.156(9) 0.083(6) 0.081(6) 0.009(5) 0.040(6) 0.044(6)
O14 0.074(5) 0.069(5) 0.129(7) -0.030(5) 0.025(5) 0.004(4)
Cl2 0.0789(18) 0.0502(15) 0.0801(19) 0.0068(13) 0.0168(15) 0.0215(14)
O21 0.137(8) 0.056(5) 0.144(8) 0.021(5) 0.059(7) 0.054(5)
O22 0.085(6) 0.080(6) 0.091(6) 0.004(5) 0.001(5) 0.011(5)
O23 0.110(7) 0.082(6) 0.100(7) 0.001(5) -0.019(5) 0.029(5)
O24 0.128(8) 0.069(6) 0.112(7) 0.006(5) 0.057(6) 0.016(5)
Cl3 0.0696(19) 0.118(3) 0.106(2) 0.018(2) 0.0074(17) 0.0528(19)
O31 0.083(7) 0.140(10) 0.129(10) 0.002(9) 0.023(8) 0.074(7)
O32 0.090(9) 0.145(11) 0.102(9) 0.010(8) 0.032(8) 0.029(8)
O33 0.125(10) 0.108(9) 0.088(10) -0.010(8) -0.032(10) 0.065(8)
O34 0.085(8) 0.138(10) 0.106(12) -0.018(9) 0.003(8) 0.048(8)
O31' 0.091(10) 0.152(12) 0.128(11) 0.027(11) -0.011(10) 0.053(10)
O32' 0.089(11) 0.122(12) 0.105(10) 0.027(10) 0.037(9) 0.047(10)
O33' 0.122(12) 0.120(10) 0.119(15) -0.029(11) -0.033(13) 0.069(10)
O34' 0.078(10) 0.160(13) 0.101(14) -0.011(12) 0.033(9) 0.038(11)
Cl4 0.089(4) 0.066(4) 0.115(5) -0.001(3) 0.041(4) 0.012(3)
O41 0.148(15) 0.091(11) 0.171(15) 0.039(11) 0.030(13) 0.009(10)
O42 0.083(9) 0.091(11) 0.115(12) -0.015(9) 0.030(9) 0.000(8)
O43 0.092(9) 0.102(10) 0.143(10) -0.027(9) 0.044(8) 0.009(8)
O44 0.100(12) 0.143(14) 0.095(10) -0.013(10) 0.035(9) -0.039(11)
Cl4' 0.106(5) 0.117(6) 0.116(5) 0.015(5) 0.011(5) 0.013(5)
O41' 0.057(8) 0.084(9) 0.096(10) 0.007(8) 0.011(8) 0.020(7)
O42' 0.149(15) 0.138(14) 0.163(15) 0.025(13) -0.003(14) 0.047(13)
O43' 0.110(10) 0.149(14) 0.158(13) 0.013(12) 0.019(10) 0.002(10)
O44' 0.144(11) 0.126(11) 0.139(10) -0.009(9) 0.027(10) 0.005(10)
O2W 0.123(14) 0.068(10) 0.072(10) 0.007(8) 0.013(9) 0.042(10)

loop_
_atom_type_symbol
_atom_type_description
_atom_type_scat_dispersion_real
_atom_type_scat_dispersion_imag
_atom_type_scat_source
C C -0.0020 0.0020 'CROMER L.Kissel and R.H.Pratt Acta Cryst A46 170 1990'
H H 0.0000 0.0000 'CROMER L.Kissel and R.H.Pratt Acta Cryst A46 170 1990'
N N -0.0031 0.0040 'CROMER L.Kissel and R.H.Pratt Acta Cryst A46 170 1990'
O O -0.0042 0.0074 'CROMER L.Kissel and R.H.Pratt Acta Cryst A46 170 1990'
Cl Cl 0.1408 0.1896 'CROMER L.Kissel and R.H.Pratt Acta Cryst A46 170 1990'
Cd Cd -0.9197 1.4096 'CROMER L.Kissel and R.H.Pratt Acta Cryst A46 170 1990'

loop_
_geom_angle_atom_site_label_1
_geom_angle_atom_site_label_2
_geom_angle_atom_site_label_3
_geom_angle
N8 Cd1 N1 142.6(3)
N8 Cd1 N14 116.9(3)
N1 Cd1 N14 83.4(3)
N8 Cd1 N13 80.0(3)
N1 Cd1 N13 137.4(3)
N14 Cd1 N13 69.7(3)
N8 Cd1 N7 69.5(3)
N1 Cd1 N7 88.5(3)
N14 Cd1 N7 171.9(3)
N13 Cd1 N7 117.5(3)
N8 Cd1 O1W 124.1(3)
N1 Cd1 O1W 79.7(3)
N14 Cd1 O1W 97.3(3)
N13 Cd1 O1W 72.0(3)
N7 Cd1 O1W 82.0(3)
N5 Cd2 N17 124.2(3)
N5 Cd2 N11 90.9(2)
N17 Cd2 N11 110.1(3)
N5 Cd2 N12 152.9(3)
N17 Cd2 N12 82.1(3)
N11 Cd2 N12 71.5(2)
N5 Cd2 N18 83.7(3)
N17 Cd2 N18 71.7(3)
N11 Cd2 N18 174.3(2)
N12 Cd2 N18 114.2(3)
N5 Cd2 N6 69.8(3)
N17 Cd2 N6 160.8(3)
N11 Cd2 N6 80.6(3)
N12 Cd2 N6 86.7(3)
N18 Cd2 N6 99.3(3)
C1 N1 C5 118.3(9)
C1 N1 Cd1 119.9(7)
C5 N1 Cd1 121.6(7)
N1 C1 C2 123.4(12)
N1 C1 H1A 118.3
C2 C1 H1A 118.3
C3 C2 C1 118.7(12)
C3 C2 H2A 120.6
C1 C2 H2A 120.6
C2 C3 C4 119.7(11)
C2 C3 H3A 120.2
C4 C3 H3A 120.2
C3 C4 C5 118.9(12)
C3 C4 H4A 120.5
C5 C4 H4A 120.5
N1 C5 C4 120.9(11)
N1 C5 C6 115.9(9)
C4 C5 C6 123.2(11)
N2 C6 N3 110.2(9)
N2 C6 C5 124.2(10)
N3 C6 C5 125.6(10)
C11 N3 C6 107.9(8)
C11 N3 C7 120.5(9)
C6 N3 C7 131.3(10)
C8 C7 N3 117.9(11)
C8 C7 H7A 121.0
N3 C7 H7A 121.0
C7 C8 C9 122.7(12)
C7 C8 H8A 118.7
C9 C8 H8A 118.7
C10 C9 C8 120.0(12)
C10 C9 H9A 120.0
C8 C9 H9A 120.0
C9 C10 C11 119.3(11)
C9 C10 H10A 120.4
C11 C10 H10A 120.4
N3 C11 C12 105.7(8)
N3 C11 C10 119.4(9)
C12 C11 C10 134.9(10)
N2 C12 C11 109.6(9)
N2 C12 C13 120.9(9)
C11 C12 C13 129.2(9)
C6 N2 C12 106.5(9)
N5 C13 C14 108.4(9)
N5 C13 C12 119.6(9)
C14 C13 C12 132.0(10)
C13 C14 C15 136.2(11)
C13 C14 N4 105.7(9)
C15 C14 N4 118.0(9)
C16 C15 C14 120.7(11)
C16 C15 H15A 119.6
C14 C15 H15A 119.6
C15 C16 C17 119.6(11)
C15 C16 H16A 120.2
C17 C16 H16A 120.2
C18 C17 C16 122.1(11)
C18 C17 H17A 118.9
C16 C17 H17A 118.9
C17 C18 N4 119.4(11)
C17 C18 H18A 120.3
N4 C18 H18A 120.3
C19 N4 C18 132.5(9)
C19 N4 C14 107.4(8)
C18 N4 C14 120.1(8)
N5 C19 N4 108.9(8)
N5 C19 C20 122.5(9)
N4 C19 C20 128.6(9)
C19 N5 C13 109.7(8)
C19 N5 Cd2 118.1(6)
C13 N5 Cd2 132.2(7)
N6 C20 C21 119.5(10)
N6 C20 C19 112.9(9)
C21 C20 C19 127.6(10)
C22 C21 C20 120.1(11)
C22 C21 H21A 119.9
C20 C21 H21A 119.9
C21 C22 C23 120.4(12)
C21 C22 H22A 119.8
C23 C22 H22A 119.8
C22 C23 C24 117.4(12)
C22 C23 H23A 121.3
C24 C23 H23A 121.3
N6 C24 C23 123.9(12)
N6 C24 H24A 118.0
C23 C24 H24A 118.0
C24 N6 C20 118.4(9)
C24 N6 Cd2 125.2(8)
C20 N6 Cd2 114.2(6)
C29 N7 C25 117.9(9)
C29 N7 Cd1 115.0(6)
C25 N7 Cd1 121.4(7)
N7 C25 C26 123.6(11)
N7 C25 H25A 118.2
C26 C25 H25A 118.2
C25 C26 C27 117.4(11)
C25 C26 H26A 121.3
C27 C26 H26A 121.3
C28 C27 C26 120.0(11)
C28 C27 H27A 120.0
C26 C27 H27A 120.0
C27 C28 C29 118.6(11)
C27 C28 H28A 120.7
C29 C28 H28A 120.7
N7 C29 C28 122.4(10)
N7 C29 C30 113.9(8)
C28 C29 C30 123.5(10)
N8 C30 N9 109.7(8)
N8 C30 C29 119.6(8)
N9 C30 C29 130.5(8)
C30 N9 C31 132.3(8)
C30 N9 C35 108.2(7)
C31 N9 C35 119.5(8)
C32 C31 N9 120.4(10)
C32 C31 H31A 119.8
N9 C31 H31A 119.8
C31 C32 C33 120.6(10)
C31 C32 H32A 119.7
C33 C32 H32A 119.7
C34 C33 C32 119.9(10)
C34 C33 H33A 120.1
C32 C33 H33A 120.1
C33 C34 C35 120.2(10)
C33 C34 H34A 119.9
C35 C34 H34A 119.9
C36 C35 N9 104.6(8)
C36 C35 C34 136.2(9)
N9 C35 C34 119.1(9)
N8 C36 C35 109.7(8)
N8 C36 C37 122.3(8)
C35 C36 C37 128.0(9)
C30 N8 C36 107.9(7)
C30 N8 Cd1 118.5(6)
C36 N8 Cd1 133.4(6)
C38 C37 N11 109.7(8)
C38 C37 C36 129.6(8)
N11 C37 C36 120.7(8)
C37 C38 N10 106.1(7)
C37 C38 C39 134.6(9)
N10 C38 C39 119.2(8)
C40 C39 C38 118.3(10)
C40 C39 H39A 120.8
C38 C39 H39A 120.8
C39 C40 C41 121.2(10)
C39 C40 H40A 119.4
C41 C40 H40A 119.4
C42 C41 C40 121.4(10)
C42 C41 H41A 119.3
C40 C41 H41A 119.3
C41 C42 N10 118.3(10)
C41 C42 H42A 120.9
N10 C42 H42A 120.9
C43 N10 C42 132.1(8)
C43 N10 C38 106.5(7)
C42 N10 C38 121.2(8)
N11 C43 N10 111.6(8)
N11 C43 C44 121.3(8)
N10 C43 C44 127.1(9)
C43 N11 C37 106.1(7)
C43 N11 Cd2 111.8(5)
C37 N11 Cd2 134.1(6)
N12 C44 C45 122.5(9)
N12 C44 C43 113.3(8)
C45 C44 C43 124.0(9)
C44 C45 C46 119.4(11)
C44 C45 H45A 120.3
C46 C45 H45A 120.3
C47 C46 C45 117.8(11)
C47 C46 H46A 121.1
C45 C46 H46A 121.1
C48 C47 C46 120.1(11)
C48 C47 H47A 119.9
C46 C47 H47A 119.9
N12 C48 C47 122.1(12)
N12 C48 H48A 119.0
C47 C48 H48A 119.0
C44 N12 C48 118.0(9)
C44 N12 Cd2 115.9(6)
C48 N12 Cd2 124.2(8)
C49 N13 C53 118.5(9)
C49 N13 Cd1 124.1(7)
C53 N13 Cd1 116.6(6)
N13 C49 C50 122.7(11)
N13 C49 H49A 118.7
C50 C49 H49A 118.7
C51 C50 C49 117.8(11)
C51 C50 H50A 121.1
C49 C50 H50A 121.1
C50 C51 C52 119.5(12)
C50 C51 H51A 120.2
C52 C51 H51A 120.2
C53 C52 C51 119.1(12)
C53 C52 H52A 120.5
C51 C52 H52A 120.5
N13 C53 C52 122.1(9)
N13 C53 C54 114.0(8)
C52 C53 C54 123.4(9)
N14 C54 N15 111.0(8)
N14 C54 C53 121.6(8)
N15 C54 C53 127.3(8)
C54 N15 C55 132.2(9)
C54 N15 C59 107.2(7)
C55 N15 C59 120.6(8)
C56 C55 N15 119.9(11)
C56 C55 H55A 120.1
N15 C55 H55A 120.1
C55 C56 C57 120.2(11)
C55 C56 H56A 119.9
C57 C56 H56A 119.9
C58 C57 C56 120.1(11)
C58 C57 H57A 119.9
C56 C57 H57A 119.9
C57 C58 C59 120.7(11)
C57 C58 H58A 119.6
C59 C58 H58A 119.6
C60 C59 C58 136.8(9)
C60 C59 N15 104.8(8)
C58 C59 N15 118.4(9)
C59 C60 N14 110.4(8)
C59 C60 C61 129.4(8)
N14 C60 C61 119.8(8)
C54 N14 C60 106.6(7)
C54 N14 Cd1 114.1(6)
C60 N14 Cd1 136.0(6)
N17 C61 C62 110.0(9)
N17 C61 C60 121.5(8)
C62 C61 C60 128.4(9)
C61 C62 C63 136.4(9)
C61 C62 N16 104.0(8)
C63 C62 N16 119.5(8)
C64 C63 C62 118.8(10)
C64 C63 H63A 120.6
C62 C63 H63A 120.6
C63 C64 C65 120.6(11)
C63 C64 H64A 119.7
C65 C64 H64A 119.7
C66 C65 C64 121.2(10)
C66 C65 H65A 119.4
C64 C65 H65A 119.4
C65 C66 N16 119.2(10)
C65 C66 H66A 120.4
N16 C66 H66A 120.4
C67 N16 C66 131.0(8)
C67 N16 C62 108.6(7)
C66 N16 C62 120.2(8)
N17 C67 N16 108.7(8)
N17 C67 C68 123.3(9)
N16 C67 C68 127.9(8)
C67 N17 C61 108.6(8)
C67 N17 Cd2 111.9(6)
C61 N17 Cd2 136.2(6)
N18 C68 C69 123.0(10)
N18 C68 C67 112.4(9)
C69 C68 C67 124.5(10)
C70 C69 C68 118.3(11)
C70 C69 H69A 120.8
C68 C69 H69A 120.8
C69 C70 C71 120.9(11)
C69 C70 H70A 119.5
C71 C70 H70A 119.5
C70 C71 C72 117.1(11)
C70 C71 H71A 121.5
C72 C71 H71A 121.5
N18 C72 C71 123.1(11)
N18 C72 H72A 118.4
C71 C72 H72A 118.4
C68 N18 C72 117.4(9)
C68 N18 Cd2 114.8(6)
C72 N18 Cd2 123.2(7)
O13 Cl1 O12 111.1(5)
O13 Cl1 O14 109.8(5)
O12 Cl1 O14 109.9(5)
O13 Cl1 O11 107.9(6)
O12 Cl1 O11 108.7(5)
O14 Cl1 O11 109.4(6)
O21 Cl2 O22 111.3(5)
O21 Cl2 O23 109.3(5)
O22 Cl2 O23 108.4(5)
O21 Cl2 O24 108.9(5)
O22 Cl2 O24 109.0(5)
O23 Cl2 O24 110.0(6)
O34 Cl3 O31' 112.7(14)
O34 Cl3 O33' 125.3(14)
O31' Cl3 O33' 115.5(10)
O34 Cl3 O31 114.0(8)
O31' Cl3 O31 46.4(10)
O33' Cl3 O31 117.4(14)
O34 Cl3 O33 113.9(8)
O31' Cl3 O33 133.4(13)
O33' Cl3 O33 28.7(10)
O31 Cl3 O33 110.7(8)
O34 Cl3 O34' 25.0(11)
O31' Cl3 O34' 110.6(10)
O33' Cl3 O34' 110.6(10)
O31 Cl3 O34' 132.0(14)
O33 Cl3 O34' 111.8(15)
O34 Cl3 O32' 81.0(10)
O31' Cl3 O32' 106.8(9)
O33' Cl3 O32' 107.4(9)
O31 Cl3 O32' 62.0(9)
O33 Cl3 O32' 79.8(10)
O34' Cl3 O32' 105.1(9)
O34 Cl3 O32 108.7(8)
O31' Cl3 O32 60.4(11)
O33' Cl3 O32 75.8(11)
O31 Cl3 O32 104.2(8)
O33 Cl3 O32 104.5(8)
O34' Cl3 O32 85.9(11)
O32' Cl3 O32 166.0(9)
O41 Cl4 O43 109.8(9)
O41 Cl4 O42 111.1(9)
O43 Cl4 O42 110.6(8)
O41 Cl4 O44 108.3(9)
O43 Cl4 O44 109.1(9)
O42 Cl4 O44 107.9(8)
O44' Cl4' O42' 110.8(10)
O44' Cl4' O43' 107.0(9)
O42' Cl4' O43' 107.1(9)
O44' Cl4' O41' 112.5(9)
O42' Cl4' O41' 110.6(9)
O43' Cl4' O41' 108.6(9)

loop_
_geom_bond_atom_site_label_1
_geom_bond_atom_site_label_2
_geom_bond_distance
Cd1 N8 2.287(8)
Cd1 N1 2.363(8)
Cd1 N14 2.377(7)
Cd1 N13 2.447(8)
Cd1 N7 2.458(8)
Cd1 O1W 2.476(8)
Cd2 N5 2.266(8)
Cd2 N17 2.332(7)
Cd2 N11 2.332(7)
Cd2 N12 2.381(8)
Cd2 N18 2.383(8)
Cd2 N6 2.447(8)
N1 C1 1.338(13)
N1 C5 1.357(13)
C1 C2 1.380(16)
C1 H1A 0.9500
C2 C3 1.363(18)
C2 H2A 0.9500
C3 C4 1.385(18)
C3 H3A 0.9500
C4 C5 1.406(15)
C4 H4A 0.9500
C5 C6 1.434(15)
C6 N2 1.348(13)
C6 N3 1.371(13)
N3 C11 1.368(13)
N3 C7 1.405(13)
C7 C8 1.339(17)
C7 H7A 0.9500
C8 C9 1.380(18)
C8 H8A 0.9500
C9 C10 1.347(16)
C9 H9A 0.9500
C10 C11 1.411(15)
C10 H10A 0.9500
C11 C12 1.402(14)
C12 N2 1.360(12)
C12 C13 1.454(14)
C13 N5 1.366(12)
C13 C14 1.384(14)
C14 C15 1.406(14)
C14 N4 1.411(13)
C15 C16 1.344(15)
C15 H15A 0.9500
C16 C17 1.396(17)
C16 H16A 0.9500
C17 C18 1.334(15)
C17 H17A 0.9500
C18 N4 1.388(13)
C18 H18A 0.9500
N4 C19 1.378(12)
C19 N5 1.321(12)
C19 C20 1.442(14)
C20 N6 1.369(12)
C20 C21 1.402(15)
C21 C22 1.349(16)
C21 H21A 0.9500
C22 C23 1.365(17)
C22 H22A 0.9500
C23 C24 1.386(16)
C23 H23A 0.9500
C24 N6 1.319(13)
C24 H24A 0.9500
N7 C29 1.323(12)
N7 C25 1.341(13)
C25 C26 1.370(16)
C25 H25A 0.9500
C26 C27 1.390(17)
C26 H26A 0.9500
C27 C28 1.354(15)
C27 H27A 0.9500
C28 C29 1.397(14)
C28 H28A 0.9500
C29 C30 1.478(13)
C30 N8 1.331(11)
C30 N9 1.360(12)
N9 C31 1.395(12)
N9 C35 1.396(12)
C31 C32 1.323(15)
C31 H31A 0.9500
C32 C33 1.423(16)
C32 H32A 0.9500
C33 C34 1.343(14)
C33 H33A 0.9500
C34 C35 1.399(14)
C34 H34A 0.9500
C35 C36 1.389(13)
C36 N8 1.356(12)
C36 C37 1.461(12)
C37 C38 1.370(12)
C37 N11 1.386(11)
C38 N10 1.396(11)
C38 C39 1.428(13)
C39 C40 1.343(15)
C39 H39A 0.9500
C40 C41 1.421(16)
C40 H40A 0.9500
C41 C42 1.349(15)
C41 H41A 0.9500
C42 N10 1.392(12)
C42 H42A 0.9500
N10 C43 1.366(11)
C43 N11 1.323(11)
C43 C44 1.479(13)
C44 N12 1.333(12)
C44 C45 1.367(14)
C45 C46 1.393(16)
C45 H45A 0.9500
C46 C47 1.370(18)
C46 H46A 0.9500
C47 C48 1.360(17)
C47 H47A 0.9500
C48 N12 1.356(12)
C48 H48A 0.9500
N13 C49 1.336(12)
N13 C53 1.338(12)
C49 C50 1.396(16)
C49 H49A 0.9500
C50 C51 1.377(18)
C50 H50A 0.9500
C51 C52 1.380(16)
C51 H51A 0.9500
C52 C53 1.379(15)
C52 H52A 0.9500
C53 C54 1.485(13)
C54 N14 1.322(11)
C54 N15 1.348(11)
N15 C55 1.396(13)
N15 C59 1.413(12)
C55 C56 1.314(16)
C55 H55A 0.9500
C56 C57 1.462(18)
C56 H56A 0.9500
C57 C58 1.326(16)
C57 H57A 0.9500
C58 C59 1.394(13)
C58 H58A 0.9500
C59 C60 1.359(13)
C60 N14 1.370(11)
C60 C61 1.463(13)
C61 N17 1.351(12)
C61 C62 1.391(13)
C62 C63 1.400(14)
C62 N16 1.406(12)
C63 C64 1.357(15)
C63 H63A 0.9500
C64 C65 1.422(16)
C64 H64A 0.9500
C65 C66 1.331(15)
C65 H65A 0.9500
C66 N16 1.401(12)
C66 H66A 0.9500
N16 C67 1.370(12)
C67 N17 1.333(11)
C67 C68 1.455(14)
C68 N18 1.336(12)
C68 C69 1.376(14)
C69 C70 1.371(15)
C69 H69A 0.9500
C70 C71 1.372(16)
C70 H70A 0.9500
C71 C72 1.387(16)
C71 H71A 0.9500
C72 N18 1.357(13)
C72 H72A 0.9500
Cl1 O13 1.411(6)
Cl1 O12 1.420(6)
Cl1 O14 1.420(6)
Cl1 O11 1.435(6)
Cl2 O21 1.416(6)
Cl2 O22 1.417(6)
Cl2 O23 1.420(6)
Cl2 O24 1.421(6)
Cl3 O34 1.404(7)
Cl3 O31' 1.405(8)
Cl3 O33' 1.405(8)
Cl3 O31 1.413(7)
Cl3 O33 1.420(7)
Cl3 O34' 1.426(8)
Cl3 O32' 1.451(8)
Cl3 O32 1.459(7)
Cl4 O41 1.417(7)
Cl4 O43 1.418(7)
Cl4 O42 1.419(7)
Cl4 O44 1.429(7)
Cl4' O44' 1.418(8)
Cl4' O42' 1.420(8)
Cl4' O43' 1.430(8)
Cl4' O41' 1.444(7)
